data_4501218
loop_
_publ_author_name
'Aaker\"oy, Christer B.'
'Chopade, Prashant D.'
'Desper, John'

_publ_section_title
;
 Avoiding &#x201C;Synthon Crossover&#x201D; in Crystal Engineering with
 Halogen Bonds and Hydrogen Bonds
;
_journal_issue 12
_journal_name_full 'Crystal Growth &amp; Design'
_journal_page_first 5333
_journal_paper_doi 10.1021/cg2009013
_journal_volume 11
_journal_year 2011
_chemical_formula_moiety
;
(C4 H4 N3 Br)2 (C6 F4 I2)
;
_chemical_formula_sum 'C14 H8 Br2 F4 I2 N6'
_chemical_formula_weight 749.88
_chemical_name_systematic
;
4-11e 2-amino-5-bromopyrazine, 1,4-diiodotetrafluorobenzene
;
_space_group_IT_number 14
_symmetry_cell_setting monoclinic
_symmetry_space_group_name_Hall '-P 2yn'
_symmetry_space_group_name_H-M 'P 1 21/n 1'
_atom_sites_solution_hydrogens geom
_atom_sites_solution_primary direct
_atom_sites_solution_secondary difmap
_audit_creation_method SHELXL-97
_cell_angle_alpha 90.00
_cell_angle_beta 93.035(4)
_cell_angle_gamma 90.00
_cell_formula_units_Z 2
_cell_length_a 5.6316(6)
_cell_length_b 8.1219(9)
_cell_length_c 21.226(2)
_cell_measurement_reflns_used 9976
_cell_measurement_temperature 120(2)
_cell_measurement_theta_max 33.17
_cell_measurement_theta_min 2.69
_cell_volume 969.50(17)
_computing_cell_refinement 'Bruker SAINT'
_computing_data_collection 'Bruker APEX2'
_computing_data_reduction 'Bruker SAINT'
_computing_molecular_graphics 'Bruker SHELXTL'
_computing_publication_material 'Bruker SHELXTL'
_computing_structure_refinement 'SHELXL-97 (Sheldrick, 2008)'
_computing_structure_solution 'SHELXS-97 (Sheldrick, 2008)'
_diffrn_ambient_temperature 120(2)
_diffrn_measured_fraction_theta_full 0.964
_diffrn_measured_fraction_theta_max 0.896
_diffrn_measurement_device_type 'Bruker APEX-II CCD'
_diffrn_measurement_method '\f and \w scans'
_diffrn_radiation_monochromator graphite
_diffrn_radiation_source 'fine-focus sealed tube'
_diffrn_radiation_type MoK\a
_diffrn_radiation_wavelength 0.71073
_diffrn_reflns_av_R_equivalents 0.0455
_diffrn_reflns_av_sigmaI/netI 0.0444
_diffrn_reflns_limit_h_max 8
_diffrn_reflns_limit_h_min -8
_diffrn_reflns_limit_k_max 12
_diffrn_reflns_limit_k_min -11
_diffrn_reflns_limit_l_max 32
_diffrn_reflns_limit_l_min -28
_diffrn_reflns_number 11360
_diffrn_reflns_theta_full 27.50
_diffrn_reflns_theta_max 33.40
_diffrn_reflns_theta_min 3.16
_exptl_absorpt_coefficient_mu 7.416
_exptl_absorpt_correction_T_max 0.4233
_exptl_absorpt_correction_T_min 0.2487
_exptl_absorpt_correction_type multi-scan
_exptl_absorpt_process_details SADABS
_exptl_crystal_colour orange
_exptl_crystal_density_diffrn 2.569
_exptl_crystal_density_method 'not measured'
_exptl_crystal_description prism
_exptl_crystal_F_000 692
_exptl_crystal_size_max 0.26
_exptl_crystal_size_mid 0.20
_exptl_crystal_size_min 0.14
_refine_diff_density_max 0.670
_refine_diff_density_min -0.780
_refine_diff_density_rms 0.165
_refine_ls_extinction_method none
_refine_ls_goodness_of_fit_ref 1.056
_refine_ls_hydrogen_treatment mixed
_refine_ls_matrix_type full
_refine_ls_number_parameters 133
_refine_ls_number_reflns 3386
_refine_ls_number_restraints 0
_refine_ls_restrained_S_all 1.056
_refine_ls_R_factor_all 0.0347
_refine_ls_R_factor_gt 0.0296
_refine_ls_shift/su_max 0.001
_refine_ls_shift/su_mean 0.000
_refine_ls_structure_factor_coef Fsqd
_refine_ls_weighting_details 'calc w=1/[\s^2^(Fo^2^)+(0.0150P)^2^+1.5000P] where P=(Fo^2^+2Fc^2^)/3'
_refine_ls_weighting_scheme calc
_refine_ls_wR_factor_gt 0.0647
_refine_ls_wR_factor_ref 0.0668
_reflns_number_gt 3034
_reflns_number_total 3386
_reflns_threshold_expression >2sigma(I)
_cod_data_source_file cg2009013_si_003.cif
_cod_data_source_block pc1012m_B2
_cod_depositor_comments
;
The following automatic conversions were performed:

'_symmetry_cell_setting' value 'Monoclinic' changed to 'monoclinic'
according to /home/saulius/struct/CIF-dictionaries/cif_core.dic
dictionary named 'cif_core.dic' version 2.4.1 from 2010-06-29.

Automatic conversion script
Id: cif_fix_values 1715 2011-07-08 13:25:40Z adriana 
;
_cod_original_cell_volume 969.48(18)
_cod_original_sg_symbol_H-M P2(1)/n
_cod_database_code 4501218

loop_
_symmetry_equiv_pos_as_xyz
'x, y, z'
'-x+1/2, y+1/2, -z+1/2'
'-x, -y, -z'
'x-1/2, -y-1/2, z-1/2'

loop_
_atom_site_label
_atom_site_type_symbol
_atom_site_fract_x
_atom_site_fract_y
_atom_site_fract_z
_atom_site_U_iso_or_equiv
_atom_site_adp_type
_atom_site_occupancy
_atom_site_symmetry_multiplicity
_atom_site_calc_flag
_atom_site_refinement_flags
I1 I 0.25139(3) 0.52478(2) 0.154062(7) 0.01707(6) Uani 1 1 d .
Br1 Br 0.77253(5) 0.74364(3) 0.250478(12) 0.02011(7) Uani 1 1 d .
C11 C 0.1033(5) 0.5100(3) 0.06211(12) 0.0153(5) Uani 1 1 d .
C12 C 0.2033(4) 0.4143(3) 0.01663(12) 0.0153(5) Uani 1 1 d .
F12 F 0.4042(3) 0.3292(2) 0.03021(8) 0.0236(4) Uani 1 1 d .
C16 C -0.1019(5) 0.5961(3) 0.04426(11) 0.0153(5) Uani 1 1 d .
F16 F -0.2084(3) 0.6926(2) 0.08600(7) 0.0227(3) Uani 1 1 d .
N21 N 0.5457(4) 0.5783(3) 0.41990(10) 0.0187(4) Uani 1 1 d .
C22 C 0.3415(5) 0.5015(3) 0.40119(13) 0.0163(5) Uani 1 1 d .
N22 N 0.2128(5) 0.4313(3) 0.44618(12) 0.0225(5) Uani 1 1 d .
H22A H 0.282(7) 0.423(5) 0.4825(19) 0.027 Uiso 1 1 d .
H22B H 0.115(7) 0.382(5) 0.4390(18) 0.027 Uiso 1 1 d .
C23 C 0.2667(5) 0.4960(3) 0.33665(13) 0.0177(5) Uani 1 1 d .
H23 H 0.1222 0.4415 0.3244 0.021 Uiso 1 1 calc R
N24 N 0.3924(4) 0.5646(3) 0.29271(10) 0.0155(4) Uani 1 1 d .
C25 C 0.5929(5) 0.6419(3) 0.31195(11) 0.0145(4) Uani 1 1 d .
C26 C 0.6696(5) 0.6486(3) 0.37475(12) 0.0180(5) Uani 1 1 d .
H26 H 0.8136 0.7044 0.3863 0.022 Uiso 1 1 calc R

loop_
_atom_site_aniso_label
_atom_site_aniso_U_11
_atom_site_aniso_U_22
_atom_site_aniso_U_33
_atom_site_aniso_U_23
_atom_site_aniso_U_13
_atom_site_aniso_U_12
I1 0.01870(10) 0.01998(10) 0.01199(9) 0.00179(5) -0.00413(6) -0.00237(6)
Br1 0.01875(14) 0.02629(15) 0.01523(13) 0.00306(10) 0.00036(10) -0.00341(10)
C11 0.0161(12) 0.0154(12) 0.0140(11) 0.0032(8) -0.0023(9) -0.0039(9)
C12 0.0126(11) 0.0156(11) 0.0174(11) 0.0031(9) -0.0021(9) 0.0000(9)
F12 0.0204(8) 0.0298(9) 0.0201(8) -0.0005(7) -0.0049(6) 0.0094(7)
C16 0.0165(12) 0.0175(12) 0.0120(10) 0.0003(9) 0.0005(9) -0.0017(9)
F16 0.0239(8) 0.0287(9) 0.0155(7) -0.0037(6) 0.0012(6) 0.0061(7)
N21 0.0193(11) 0.0221(11) 0.0143(9) -0.0008(8) -0.0018(8) -0.0002(9)
C22 0.0198(13) 0.0144(12) 0.0144(11) -0.0020(8) -0.0017(9) 0.0001(9)
N22 0.0236(13) 0.0289(13) 0.0151(10) 0.0032(10) 0.0010(9) -0.0068(10)
C23 0.0169(13) 0.0200(13) 0.0159(11) -0.0006(9) -0.0022(10) -0.0002(9)
N24 0.0147(10) 0.0177(10) 0.0137(9) -0.0014(8) -0.0030(8) 0.0001(8)
C25 0.0160(11) 0.0147(11) 0.0129(10) 0.0011(8) 0.0000(8) 0.0016(9)
C26 0.0172(12) 0.0202(12) 0.0161(11) -0.0033(9) -0.0026(9) -0.0035(10)

loop_
_atom_type_symbol
_atom_type_description
_atom_type_scat_dispersion_real
_atom_type_scat_dispersion_imag
_atom_type_scat_source
C C 0.0033 0.0016 'International Tables Vol C Tables 4.2.6.8 and 6.1.1.4'
H H 0.0000 0.0000 'International Tables Vol C Tables 4.2.6.8 and 6.1.1.4'
N N 0.0061 0.0033 'International Tables Vol C Tables 4.2.6.8 and 6.1.1.4'
F F 0.0171 0.0103 'International Tables Vol C Tables 4.2.6.8 and 6.1.1.4'
Br Br -0.2901 2.4595 'International Tables Vol C Tables 4.2.6.8 and 6.1.1.4'
I I -0.4742 1.8119 'International Tables Vol C Tables 4.2.6.8 and 6.1.1.4'

loop_
_geom_angle_atom_site_label_1
_geom_angle_atom_site_label_2
_geom_angle_atom_site_label_3
_geom_angle
_geom_angle_site_symmetry_3
C11 I1 N24 171.25(9) .
C12 C11 C16 117.2(2) .
C12 C11 I1 121.90(19) .
C16 C11 I1 120.9(2) .
F12 C12 C11 120.6(2) .
F12 C12 C16 117.9(2) 3_565
C11 C12 C16 121.5(2) 3_565
F16 C16 C11 120.5(2) .
F16 C16 C12 118.2(2) 3_565
C11 C16 C12 121.3(2) 3_565
C26 N21 C22 117.0(2) .
N21 C22 N22 117.8(2) .
N21 C22 C23 120.4(3) .
N22 C22 C23 121.8(3) .
C22 N22 H22A 116(3) .
C22 N22 H22B 123(3) .
H22A N22 H22B 119(4) .
N24 C23 C22 121.8(2) .
N24 C23 H23 119.1 .
C22 C23 H23 119.1 .
C23 N24 C25 117.2(2) .
C23 N24 I1 121.19(17) .
C25 N24 I1 121.42(16) .
N24 C25 C26 122.0(2) .
N24 C25 Br1 118.06(18) .
C26 C25 Br1 120.0(2) .
N21 C26 C25 121.7(2) .
N21 C26 H26 119.2 .
C25 C26 H26 119.2 .

loop_
_geom_bond_atom_site_label_1
_geom_bond_atom_site_label_2
_geom_bond_distance
_geom_bond_site_symmetry_2
I1 C11 2.085(3) .
I1 N24 3.025(2) .
Br1 C25 1.884(3) .
C11 C12 1.382(4) .
C11 C16 1.386(4) .
C12 F12 1.344(3) .
C12 C16 1.388(3) 3_565
C16 F16 1.347(3) .
C16 C12 1.388(3) 3_565
N21 C26 1.342(4) .
N21 C22 1.350(4) .
C22 N22 1.354(4) .
C22 C23 1.413(4) .
N22 H22A 0.85(4) .
N22 H22B 0.69(4) .
C23 N24 1.323(4) .
C23 H23 0.9500 .
N24 C25 1.337(3) .
C25 C26 1.380(3) .
C26 H26 0.9500 .

loop_
_geom_hbond_atom_site_label_D
_geom_hbond_atom_site_label_H
_geom_hbond_atom_site_label_A
_geom_hbond_distance_DH
_geom_hbond_distance_HA
_geom_hbond_distance_DA
_geom_hbond_angle_DHA
_geom_hbond_site_symmetry_A
N22 H22A N21 0.85(4) 2.24(4) 3.086(3) 175(4) 3_666

loop_
_geom_torsion_atom_site_label_1
_geom_torsion_atom_site_label_2
_geom_torsion_atom_site_label_3
_geom_torsion_atom_site_label_4
_geom_torsion
_geom_torsion_site_symmetry_4
C16 C11 C12 F12 179.1(2) .
I1 C11 C12 F12 -1.2(3) .
C16 C11 C12 C16 -0.4(4) 3_565
I1 C11 C12 C16 179.29(19) 3_565
C12 C11 C16 F16 -179.6(2) .
I1 C11 C16 F16 0.7(3) .
C12 C11 C16 C12 0.4(4) 3_565
I1 C11 C16 C12 -179.30(19) 3_565
C26 N21 C22 N22 -179.3(3) .
C26 N21 C22 C23 0.5(4) .
N21 C22 C23 N24 0.1(4) .
N22 C22 C23 N24 179.9(3) .
C22 C23 N24 C25 -0.9(4) .
C22 C23 N24 I1 174.43(19) .
C23 N24 C25 C26 1.0(4) .
I1 N24 C25 C26 -174.33(19) .
C23 N24 C25 Br1 -179.01(19) .
I1 N24 C25 Br1 5.7(3) .
C22 N21 C26 C25 -0.5(4) .
N24 C25 C26 N21 -0.3(4) .
Br1 C25 C26 N21 179.7(2) .
